data_4103588
loop_
_publ_author_name
'Jes\'us Campos'
'Ana C. Esqueda'
'Joaqu\'in L\'opez-Serrano'
'Luis S\'anchez'
'Fernando P. Cossio'
'Abel de Cozar'
'Eleuterio \'Alvarez'
'Celia Maya'
'Ernesto Carmona'

_publ_contact_author
;
        Celia M. Maya 
        Instituto de Investigaciones Qu\'imicas
        CSIC-Universidad de Sevilla
        Am\'erico Vespucio, 49
        Isla de la Cartuja 
        41092 SEVILLA
        Spain
;
_publ_contact_author_email maya@us.es
_publ_contact_author_fax '34 954460565'
_publ_contact_author_phone '34 954489554'
_publ_section_title
;
 A Cationic Rh(III) Complex That Efficiently Catalyzes Hydrogen Isotope
 Exchange in Hydrosilanes
;
_journal_name_full 'Journal of the American Chemical Society'
_journal_page_first 16765
_journal_page_last 16767
_journal_paper_doi 10.1021/ja108521b
_journal_volume 132
_journal_year 2010
_chemical_formula_moiety 'C32 H12 B F24, C28 H35 O P Rh'
_chemical_formula_sum 'C60 H47 B F24 O P Rh'
_chemical_formula_weight 1384.67
_chemical_name_systematic
; 
 ? 
;
_space_group_IT_number 2
_symmetry_cell_setting triclinic
_symmetry_space_group_name_Hall '-P 1'
_symmetry_space_group_name_H-M 'P -1'
_atom_sites_solution_hydrogens geom
_atom_sites_solution_primary direct
_atom_sites_solution_secondary difmap
_audit_creation_method SHELXL-97
_cell_angle_alpha 89.147(2)
_cell_angle_beta 72.1240(10)
_cell_angle_gamma 86.3190(10)
_cell_formula_units_Z 2
_cell_length_a 12.1421(3)
_cell_length_b 12.9364(3)
_cell_length_c 19.6945(6)
_cell_measurement_reflns_used 9162
_cell_measurement_temperature 100(2)
_cell_measurement_theta_max 35.97
_cell_measurement_theta_min 2.34
_cell_volume 2938.06(13)
_computing_cell_refinement 'Bruker SMART'
_computing_data_collection 'Bruker SMART'
_computing_data_reduction 'Bruker SAINT'
_computing_molecular_graphics 'Bruker SHELXTL'
_computing_publication_material 'Bruker SHELXTL'
_computing_structure_refinement 'SHELXL-97 (Sheldrick, 1997)'
_computing_structure_solution 'SHELXS-97 (Sheldrick, 1990)'
_diffrn_ambient_temperature 100(2)
_diffrn_measured_fraction_theta_full 0.978
_diffrn_measured_fraction_theta_max 0.978
_diffrn_measurement_device_type 'CCD area detector'
_diffrn_measurement_method 'phi and omega scans'
_diffrn_radiation_monochromator graphite
_diffrn_radiation_source 'fine-focus sealed tube'
_diffrn_radiation_type MoK\a
_diffrn_radiation_wavelength 0.71073
_diffrn_reflns_av_R_equivalents 0.0270
_diffrn_reflns_av_sigmaI/netI 0.0289
_diffrn_reflns_limit_h_max 18
_diffrn_reflns_limit_h_min -18
_diffrn_reflns_limit_k_max 19
_diffrn_reflns_limit_k_min -19
_diffrn_reflns_limit_l_max 30
_diffrn_reflns_limit_l_min -30
_diffrn_reflns_number 80405
_diffrn_reflns_theta_full 33.14
_diffrn_reflns_theta_max 33.14
_diffrn_reflns_theta_min 1.09
_exptl_absorpt_coefficient_mu 0.435
_exptl_absorpt_correction_T_max 0.945
_exptl_absorpt_correction_T_min 0.754
_exptl_absorpt_correction_type multi-scan
_exptl_absorpt_process_details
;
 SADABS, Bruker (2006). APEX 2. Version 2.1. Bruker Analytical
 X-ray Solutions, Madison, Wisconsin, USA.
;
_exptl_crystal_colour orange
_exptl_crystal_density_diffrn 1.565
_exptl_crystal_density_method 'not measured'
_exptl_crystal_description prism
_exptl_crystal_F_000 1392
_exptl_crystal_size_max 0.28
_exptl_crystal_size_mid 0.21
_exptl_crystal_size_min 0.13
_refine_diff_density_max 2.125
_refine_diff_density_min -1.413
_refine_diff_density_rms 0.098
_refine_ls_extinction_method none
_refine_ls_goodness_of_fit_ref 1.050
_refine_ls_hydrogen_treatment constr
_refine_ls_matrix_type full
_refine_ls_number_parameters 829
_refine_ls_number_reflns 21936
_refine_ls_number_restraints 0
_refine_ls_restrained_S_all 1.050
_refine_ls_R_factor_all 0.0593
_refine_ls_R_factor_gt 0.0459
_refine_ls_shift/su_max 0.010
_refine_ls_shift/su_mean 0.000
_refine_ls_structure_factor_coef Fsqd
_refine_ls_weighting_details 'calc w=1/[\s^2^(Fo^2^)+(0.0604P)^2^+3.4071P] where P=(Fo^2^+2Fc^2^)/3'
_refine_ls_weighting_scheme calc
_refine_ls_wR_factor_gt 0.1164
_refine_ls_wR_factor_ref 0.1273
_reflns_number_gt 18154
_reflns_number_total 21936
_reflns_threshold_expression >2sigma(I)
_cod_data_source_file ja108521b_si_001.cif
_cod_data_source_block cm03209a
_cod_database_code 4103588

loop_
_symmetry_equiv_pos_as_xyz
'x, y, z'
'-x, -y, -z'

loop_
_atom_site_label
_atom_site_type_symbol
_atom_site_fract_x
_atom_site_fract_y
_atom_site_fract_z
_atom_site_U_iso_or_equiv
_atom_site_adp_type
_atom_site_occupancy
_atom_site_symmetry_multiplicity
_atom_site_calc_flag
_atom_site_refinement_flags
_atom_site_disorder_assembly
_atom_site_disorder_group
Rh1 Rh 0.897722(12) 0.158397(11) 0.189355(7) 0.01746(4) Uani 1 1 d . . .
P1 P 0.85481(4) 0.07790(3) 0.29852(2) 0.01573(8) Uani 1 1 d . . .
O1 O 0.64603(16) 0.22708(19) 0.21739(11) 0.0474(5) Uani 1 1 d . . .
B1 B 0.41592(17) 0.59901(16) 0.24740(10) 0.0171(3) Uani 1 1 d . . .
C1 C 1.08030(18) 0.14956(17) 0.11341(11) 0.0269(4) Uani 1 1 d . . .
C2 C 1.00400(18) 0.20309(16) 0.08131(10) 0.0240(4) Uani 1 1 d . . .
C3 C 0.9574(2) 0.29474(18) 0.12084(13) 0.0332(5) Uani 1 1 d . . .
C4 C 1.0065(2) 0.29700(19) 0.17997(12) 0.0380(6) Uani 1 1 d . . .
C5 C 1.08229(19) 0.2074(2) 0.17313(11) 0.0311(5) Uani 1 1 d . . .
C6 C 1.1586(2) 0.0556(2) 0.08215(18) 0.0487(7) Uani 1 1 d . . .
H6A H 1.2265 0.0772 0.0443 0.073 Uiso 1 1 calc R . .
H6B H 1.1163 0.0085 0.0622 0.073 Uiso 1 1 calc R . .
H6C H 1.1838 0.0200 0.1196 0.073 Uiso 1 1 calc R . .
C7 C 0.9839(3) 0.1709(3) 0.01298(12) 0.0487(8) Uani 1 1 d . . .
H7A H 0.9075 0.1991 0.0122 0.073 Uiso 1 1 calc R . .
H7B H 0.9874 0.0951 0.0102 0.073 Uiso 1 1 calc R . .
H7C H 1.0439 0.1976 -0.0278 0.073 Uiso 1 1 calc R . .
C8 C 0.8815(3) 0.3786(3) 0.1019(2) 0.0701(13) Uani 1 1 d . . .
H8A H 0.9297 0.4312 0.0734 0.105 Uiso 1 1 calc R . .
H8B H 0.8288 0.4105 0.1457 0.105 Uiso 1 1 calc R . .
H8C H 0.8362 0.3491 0.0744 0.105 Uiso 1 1 calc R . .
C9 C 0.9974(4) 0.3853(3) 0.2297(2) 0.0843(17) Uani 1 1 d . . .
H9A H 1.0057 0.3588 0.2748 0.126 Uiso 1 1 calc R . .
H9B H 0.9217 0.4230 0.2386 0.126 Uiso 1 1 calc R . .
H9C H 1.0589 0.4321 0.2082 0.126 Uiso 1 1 calc R . .
C10 C 1.1642(3) 0.1843(3) 0.21618(17) 0.0631(11) Uani 1 1 d . . .
H10A H 1.1774 0.1091 0.2196 0.095 Uiso 1 1 calc R . .
H10B H 1.1303 0.2139 0.2642 0.095 Uiso 1 1 calc R . .
H10C H 1.2381 0.2149 0.1928 0.095 Uiso 1 1 calc R . .
C11 C 0.86321(19) 0.01154(16) 0.15636(10) 0.0249(4) Uani 1 1 d . . .
H11A H 0.8098 0.0231 0.1274 0.030 Uiso 1 1 calc R . .
H11B H 0.9368 -0.0207 0.1246 0.030 Uiso 1 1 calc R . .
C12 C 0.81200(15) -0.06474(14) 0.21376(9) 0.0182(3) Uani 1 1 d . . .
C13 C 0.76930(16) -0.15570(15) 0.19636(10) 0.0203(3) Uani 1 1 d . . .
H13 H 0.7651 -0.1655 0.1495 0.024 Uiso 1 1 calc R . .
C14 C 0.73338(16) -0.23087(15) 0.24744(10) 0.0215(3) Uani 1 1 d . . .
H14 H 0.7057 -0.2928 0.2353 0.026 Uiso 1 1 calc R . .
C15 C 0.73732(16) -0.21685(15) 0.31671(10) 0.0208(3) Uani 1 1 d . . .
H15 H 0.7132 -0.2699 0.3509 0.025 Uiso 1 1 calc R . .
C16 C 0.77609(16) -0.12612(14) 0.33669(9) 0.0189(3) Uani 1 1 d . . .
C17 C 0.81295(15) -0.05007(14) 0.28381(9) 0.0173(3) Uani 1 1 d . . .
C18 C 0.7769(2) -0.11437(17) 0.41253(10) 0.0271(4) Uani 1 1 d . . .
H18A H 0.7159 -0.0625 0.4372 0.041 Uiso 1 1 calc R . .
H18B H 0.8525 -0.0920 0.4126 0.041 Uiso 1 1 calc R . .
H18C H 0.7629 -0.1810 0.4371 0.041 Uiso 1 1 calc R . .
C19 C 0.71873(17) 0.13208(16) 0.36053(10) 0.0237(3) Uani 1 1 d . . .
H19A H 0.6533 0.1093 0.3465 0.036 Uiso 1 1 calc R . .
H19B H 0.7178 0.2079 0.3593 0.036 Uiso 1 1 calc R . .
H19C H 0.7122 0.1080 0.4089 0.036 Uiso 1 1 calc R . .
C20 C 0.96505(16) 0.06686(14) 0.34432(9) 0.0182(3) Uani 1 1 d . . .
C21 C 0.96618(18) 0.14055(15) 0.39660(10) 0.0226(3) Uani 1 1 d . . .
C22 C 1.0448(2) 0.12358(19) 0.43501(12) 0.0314(4) Uani 1 1 d . . .
H22 H 1.0443 0.1714 0.4712 0.038 Uiso 1 1 calc R . .
C23 C 1.1233(2) 0.0387(2) 0.42144(13) 0.0359(5) Uani 1 1 d . . .
H23 H 1.1737 0.0265 0.4496 0.043 Uiso 1 1 calc R . .
C24 C 1.12811(19) -0.02880(18) 0.36639(13) 0.0300(4) Uani 1 1 d . . .
H24 H 1.1850 -0.0851 0.3556 0.036 Uiso 1 1 calc R . .
C25 C 1.05098(16) -0.01562(15) 0.32642(10) 0.0217(3) Uani 1 1 d . . .
C26 C 0.8915(2) 0.24057(18) 0.41181(13) 0.0333(5) Uani 1 1 d . . .
H26A H 0.8176 0.2286 0.4481 0.050 Uiso 1 1 calc R . .
H26B H 0.8767 0.2653 0.3679 0.050 Uiso 1 1 calc R . .
H26C H 0.9316 0.2927 0.4292 0.050 Uiso 1 1 calc R . .
C27 C 1.06709(18) -0.08943(17) 0.26535(12) 0.0278(4) Uani 1 1 d . . .
H27A H 1.1472 -0.1191 0.2499 0.042 Uiso 1 1 calc R . .
H27B H 1.0506 -0.0522 0.2255 0.042 Uiso 1 1 calc R . .
H27C H 1.0140 -0.1451 0.2808 0.042 Uiso 1 1 calc R . .
C28 C 0.73996(19) 0.19978(19) 0.20812(11) 0.0287(4) Uani 1 1 d . . .
C29 C 0.27799(15) 0.60319(14) 0.25348(9) 0.0171(3) Uani 1 1 d . . .
C30 C 0.23755(17) 0.62569(14) 0.19502(9) 0.0199(3) Uani 1 1 d . A .
H30 H 0.2919 0.6293 0.1487 0.024 Uiso 1 1 calc R . .
C31 C 0.11968(17) 0.64281(15) 0.20320(10) 0.0217(3) Uani 1 1 d . . .
C32 C 0.03661(16) 0.63613(14) 0.26956(10) 0.0209(3) Uani 1 1 d . A .
H32 H -0.0437 0.6471 0.2748 0.025 Uiso 1 1 calc R . .
C33 C 0.07501(15) 0.61296(14) 0.32791(9) 0.0182(3) Uani 1 1 d . . .
C34 C 0.19288(15) 0.59791(14) 0.32006(9) 0.0180(3) Uani 1 1 d . A .
H34 H 0.2164 0.5836 0.3612 0.022 Uiso 1 1 calc R . .
C35A C 0.0810(2) 0.6727(2) 0.13995(12) 0.0336(5) Uani 0.691(4) 1 d P A 1
F1A F 0.0529(3) 0.7734(3) 0.13851(13) 0.0632(9) Uani 0.691(4) 1 d P A 1
F2A F 0.1437(3) 0.6366(3) 0.08136(13) 0.0632(9) Uani 0.691(4) 1 d P A 1
F3A F -0.0294(3) 0.6402(3) 0.14804(16) 0.0643(10) Uani 0.691(4) 1 d P A 1
C35B C 0.0810(2) 0.6727(2) 0.13995(12) 0.0336(5) Uani 0.309(4) 1 d P A 2
F1B F 0.1744(5) 0.7180(5) 0.0847(3) 0.0485(11) Uiso 0.309(4) 1 d P A 2
F2B F 0.0930(6) 0.5853(5) 0.0967(3) 0.0485(11) Uiso 0.309(4) 1 d P A 2
F3B F -0.0128(6) 0.7187(5) 0.1501(3) 0.0485(11) Uiso 0.309(4) 1 d P A 2
C36 C -0.01020(17) 0.60165(17) 0.40052(11) 0.0245(4) Uani 1 1 d . A .
F4 F 0.02145(14) 0.64724(17) 0.45129(8) 0.0515(5) Uani 1 1 d . . .
F5 F -0.02154(16) 0.50225(13) 0.41959(9) 0.0488(4) Uani 1 1 d . . .
F6 F -0.11633(12) 0.64002(15) 0.40499(8) 0.0448(4) Uani 1 1 d . . .
C37 C 0.43484(15) 0.71898(14) 0.26528(9) 0.0171(3) Uani 1 1 d . . .
C38 C 0.44484(16) 0.79764(15) 0.21401(9) 0.0192(3) Uani 1 1 d . B .
H38 H 0.4428 0.7800 0.1678 0.023 Uiso 1 1 calc R . .
C39 C 0.45757(16) 0.90027(15) 0.22866(9) 0.0204(3) Uani 1 1 d . . .
C40 C 0.45846(16) 0.93041(15) 0.29596(10) 0.0201(3) Uani 1 1 d . B .
H40 H 0.4684 1.0002 0.3059 0.024 Uiso 1 1 calc R . .
C41 C 0.44428(15) 0.85472(14) 0.34802(9) 0.0183(3) Uani 1 1 d . . .
C42 C 0.43166(15) 0.75188(14) 0.33339(9) 0.0178(3) Uani 1 1 d . B .
H42 H 0.4206 0.7025 0.3707 0.021 Uiso 1 1 calc R . .
C43A C 0.4740(2) 0.97887(17) 0.17004(11) 0.0278(4) Uani 0.905(4) 1 d P B 1
F7A F 0.4592(4) 1.07451(16) 0.19281(12) 0.0885(13) Uani 0.905(4) 1 d P B 1
F8A F 0.57545(19) 0.9664(2) 0.12175(13) 0.0846(12) Uani 0.905(4) 1 d P B 1
F9A F 0.3991(2) 0.97146(19) 0.13362(13) 0.0638(8) Uani 0.905(4) 1 d P B 1
C43B C 0.4740(2) 0.97887(17) 0.17004(11) 0.0278(4) Uani 0.095(4) 1 d P B 2
F7B F 0.5527(16) 1.0419(15) 0.1707(10) 0.041(3) Uiso 0.095(4) 1 d P B 2
F8B F 0.4741(18) 0.9453(14) 0.1088(9) 0.041(3) Uiso 0.095(4) 1 d P B 2
F9B F 0.3848(15) 1.0392(14) 0.1785(9) 0.041(3) Uiso 0.095(4) 1 d P B 2
C44 C 0.43934(19) 0.88424(16) 0.42213(10) 0.0245(4) Uani 1 1 d . B .
F10 F 0.49288(17) 0.97031(12) 0.42478(8) 0.0433(4) Uani 1 1 d . . .
F11 F 0.32907(14) 0.90215(15) 0.46400(7) 0.0464(4) Uani 1 1 d . . .
F12 F 0.48628(13) 0.81055(11) 0.45490(7) 0.0332(3) Uani 1 1 d . . .
C45 C 0.44527(15) 0.51481(14) 0.30349(9) 0.0172(3) Uani 1 1 d . . .
C46 C 0.38582(16) 0.42368(14) 0.32120(9) 0.0189(3) Uani 1 1 d . C .
H46 H 0.3247 0.4128 0.3019 0.023 Uiso 1 1 calc R . .
C47 C 0.41314(17) 0.34878(14) 0.36595(9) 0.0204(3) Uani 1 1 d . . .
C48 C 0.49962(17) 0.36263(15) 0.39717(10) 0.0221(3) Uani 1 1 d . C .
H48 H 0.5164 0.3130 0.4292 0.026 Uiso 1 1 calc R . .
C49 C 0.56026(16) 0.45121(15) 0.37996(9) 0.0204(3) Uani 1 1 d . . .
C50 C 0.53536(15) 0.52460(15) 0.33314(9) 0.0189(3) Uani 1 1 d . C .
H50 H 0.5810 0.5830 0.3210 0.023 Uiso 1 1 calc R . .
C51 C 0.65444(18) 0.47098(18) 0.41167(11) 0.0277(4) Uani 1 1 d . C .
F13 F 0.75961(12) 0.46328(16) 0.36301(9) 0.0493(4) Uani 1 1 d . . .
F14 F 0.64245(12) 0.56590(11) 0.43980(8) 0.0330(3) Uani 1 1 d . . .
F15 F 0.65867(16) 0.40451(13) 0.46369(10) 0.0482(4) Uani 1 1 d . . .
C52A C 0.3440(2) 0.25532(17) 0.38321(11) 0.0280(4) Uani 0.902(7) 1 d P C 1
F16A F 0.4002(3) 0.17519(17) 0.4054(2) 0.0568(8) Uani 0.902(7) 1 d P C 1
F17A F 0.24609(19) 0.27329(16) 0.43690(15) 0.0515(8) Uani 0.902(7) 1 d P C 1
F18A F 0.3137(3) 0.22108(19) 0.32870(11) 0.0540(9) Uani 0.902(7) 1 d P C 1
C52B C 0.3440(2) 0.25532(17) 0.38321(11) 0.0280(4) Uani 0.098(7) 1 d P C 2
F16B F 0.2316(16) 0.2795(15) 0.4018(13) 0.043(3) Uiso 0.098(7) 1 d P C 2
F17B F 0.359(2) 0.1995(19) 0.4273(11) 0.043(3) Uiso 0.098(7) 1 d P C 2
F18B F 0.373(2) 0.1995(16) 0.3258(11) 0.043(3) Uiso 0.098(7) 1 d P C 2
C53 C 0.49840(15) 0.55892(14) 0.16830(9) 0.0179(3) Uani 1 1 d . . .
C54 C 0.59372(15) 0.60983(15) 0.12597(9) 0.0196(3) Uani 1 1 d . . .
H54 H 0.6125 0.6727 0.1428 0.023 Uiso 1 1 calc R . .
C55 C 0.66207(16) 0.57066(16) 0.05954(9) 0.0215(3) Uani 1 1 d . . .
C56 C 0.64099(17) 0.47764(16) 0.03400(10) 0.0224(3) Uani 1 1 d . . .
H56 H 0.6877 0.4513 -0.0111 0.027 Uiso 1 1 calc R . .
C57 C 0.54918(16) 0.42329(15) 0.07634(9) 0.0208(3) Uani 1 1 d . . .
C58 C 0.47886(16) 0.46395(15) 0.14127(9) 0.0201(3) Uani 1 1 d . . .
H58 H 0.4154 0.4264 0.1684 0.024 Uiso 1 1 calc R . .
C59 C 0.76118(18) 0.63100(18) 0.01623(11) 0.0290(4) Uani 1 1 d . . .
F19 F 0.73603(13) 0.73334(12) 0.02039(9) 0.0408(3) Uani 1 1 d . . .
F20 F 0.85468(14) 0.61568(18) 0.03777(13) 0.0665(6) Uani 1 1 d . . .
F21 F 0.79386(17) 0.60776(15) -0.05277(9) 0.0580(5) Uani 1 1 d . . .
C60 C 0.5324(2) 0.31777(17) 0.05257(11) 0.0272(4) Uani 1 1 d . . .
F22 F 0.55370(14) 0.31126(11) -0.01812(7) 0.0367(3) Uani 1 1 d . . .
F23 F 0.60537(19) 0.24555(12) 0.06805(10) 0.0520(5) Uani 1 1 d . . .
F24 F 0.42540(16) 0.28811(15) 0.08184(10) 0.0602(6) Uani 1 1 d . . .

loop_
_atom_site_aniso_label
_atom_site_aniso_U_11
_atom_site_aniso_U_22
_atom_site_aniso_U_33
_atom_site_aniso_U_23
_atom_site_aniso_U_13
_atom_site_aniso_U_12
Rh1 0.02078(7) 0.01857(7) 0.01441(6) 0.00322(4) -0.00693(4) -0.00450(4)
P1 0.01895(19) 0.01607(19) 0.01301(16) 0.00031(13) -0.00609(14) -0.00138(14)
O1 0.0287(8) 0.0747(15) 0.0390(9) 0.0142(9) -0.0133(7) 0.0063(9)
B1 0.0191(8) 0.0197(9) 0.0131(7) 0.0027(6) -0.0053(6) -0.0043(6)
C1 0.0241(9) 0.0270(10) 0.0279(9) 0.0056(7) -0.0051(7) -0.0057(7)
C2 0.0264(9) 0.0282(10) 0.0180(7) 0.0058(6) -0.0071(6) -0.0059(7)
C3 0.0306(10) 0.0235(10) 0.0377(11) 0.0153(8) -0.0001(8) -0.0007(8)
C4 0.0456(13) 0.0308(12) 0.0276(10) -0.0083(8) 0.0082(9) -0.0224(10)
C5 0.0292(10) 0.0455(13) 0.0220(8) 0.0113(8) -0.0101(7) -0.0193(9)
C6 0.0332(13) 0.0373(14) 0.0618(18) 0.0045(12) 0.0043(12) 0.0029(10)
C7 0.0580(17) 0.074(2) 0.0194(9) 0.0088(11) -0.0140(10) -0.0334(15)
C8 0.0443(16) 0.0502(19) 0.093(3) 0.0469(19) 0.0066(17) 0.0118(14)
C9 0.107(3) 0.059(2) 0.0560(19) -0.0350(17) 0.033(2) -0.056(2)
C10 0.0461(16) 0.112(3) 0.0473(15) 0.0396(18) -0.0317(13) -0.0471(18)
C11 0.0342(10) 0.0261(9) 0.0151(7) 0.0010(6) -0.0065(7) -0.0124(7)
C12 0.0182(7) 0.0205(8) 0.0159(6) -0.0002(6) -0.0048(6) -0.0036(6)
C13 0.0199(8) 0.0216(8) 0.0201(7) -0.0028(6) -0.0065(6) -0.0036(6)
C14 0.0204(8) 0.0187(8) 0.0264(8) -0.0016(6) -0.0082(6) -0.0034(6)
C15 0.0200(8) 0.0182(8) 0.0246(8) 0.0039(6) -0.0071(6) -0.0039(6)
C16 0.0198(7) 0.0197(8) 0.0175(7) 0.0027(6) -0.0059(6) -0.0030(6)
C17 0.0197(7) 0.0177(8) 0.0156(6) 0.0011(5) -0.0062(6) -0.0041(6)
C18 0.0368(11) 0.0283(10) 0.0185(8) 0.0070(7) -0.0108(7) -0.0091(8)
C19 0.0245(8) 0.0253(9) 0.0190(7) -0.0007(6) -0.0042(6) 0.0034(7)
C20 0.0236(8) 0.0169(8) 0.0166(7) 0.0030(5) -0.0093(6) -0.0048(6)
C21 0.0289(9) 0.0222(9) 0.0190(7) 0.0007(6) -0.0094(7) -0.0084(7)
C22 0.0345(11) 0.0391(12) 0.0267(9) 0.0005(8) -0.0164(8) -0.0122(9)
C23 0.0359(11) 0.0466(14) 0.0345(11) 0.0076(10) -0.0235(9) -0.0089(10)
C24 0.0266(9) 0.0314(11) 0.0369(11) 0.0081(8) -0.0168(8) -0.0034(8)
C25 0.0219(8) 0.0193(8) 0.0258(8) 0.0046(6) -0.0096(7) -0.0037(6)
C26 0.0462(13) 0.0229(10) 0.0335(10) -0.0081(8) -0.0156(9) -0.0030(9)
C27 0.0239(9) 0.0243(10) 0.0345(10) -0.0049(8) -0.0085(8) 0.0024(7)
C28 0.0299(10) 0.0362(11) 0.0223(8) 0.0090(8) -0.0114(7) -0.0042(8)
C29 0.0206(7) 0.0180(8) 0.0142(6) 0.0012(5) -0.0070(5) -0.0032(6)
C30 0.0264(8) 0.0196(8) 0.0153(7) 0.0003(6) -0.0089(6) -0.0004(6)
C31 0.0300(9) 0.0191(8) 0.0204(7) -0.0042(6) -0.0152(7) 0.0040(7)
C32 0.0228(8) 0.0180(8) 0.0249(8) -0.0048(6) -0.0125(7) 0.0027(6)
C33 0.0191(7) 0.0171(8) 0.0196(7) -0.0007(6) -0.0074(6) -0.0010(6)
C34 0.0190(7) 0.0204(8) 0.0158(6) 0.0020(6) -0.0072(6) -0.0024(6)
C35A 0.0424(12) 0.0392(12) 0.0256(9) -0.0071(8) -0.0223(9) 0.0118(9)
F1A 0.0942(18) 0.0738(17) 0.0289(8) -0.0139(8) -0.0386(10) 0.0433(14)
F2A 0.0942(18) 0.0738(17) 0.0289(8) -0.0139(8) -0.0386(10) 0.0433(14)
F3A 0.0661(18) 0.090(2) 0.0623(17) 0.0208(15) -0.0548(16) -0.0224(16)
C35B 0.0424(12) 0.0392(12) 0.0256(9) -0.0071(8) -0.0223(9) 0.0118(9)
C36 0.0196(8) 0.0289(10) 0.0244(8) 0.0000(7) -0.0061(6) -0.0010(7)
F4 0.0374(8) 0.0881(14) 0.0251(6) -0.0198(8) 0.0007(6) -0.0213(8)
F5 0.0590(10) 0.0344(8) 0.0395(8) 0.0144(6) 0.0041(7) -0.0024(7)
F6 0.0205(6) 0.0683(11) 0.0393(8) 0.0128(7) -0.0025(5) 0.0080(6)
C37 0.0166(7) 0.0194(8) 0.0155(6) 0.0026(5) -0.0053(5) -0.0024(6)
C38 0.0218(8) 0.0216(8) 0.0155(7) 0.0031(6) -0.0073(6) -0.0025(6)
C39 0.0227(8) 0.0204(8) 0.0186(7) 0.0050(6) -0.0073(6) -0.0008(6)
C40 0.0224(8) 0.0178(8) 0.0209(7) 0.0006(6) -0.0079(6) -0.0003(6)
C41 0.0191(7) 0.0204(8) 0.0156(6) -0.0004(6) -0.0059(6) 0.0012(6)
C42 0.0180(7) 0.0203(8) 0.0147(6) 0.0017(5) -0.0045(5) -0.0005(6)
C43A 0.0352(11) 0.0244(10) 0.0257(9) 0.0080(7) -0.0123(8) -0.0034(8)
F7A 0.205(4) 0.0230(10) 0.0429(11) 0.0114(8) -0.0455(17) -0.0134(14)
F8A 0.0456(12) 0.109(2) 0.0708(15) 0.0731(16) 0.0160(10) 0.0184(12)
F9A 0.0730(16) 0.0723(16) 0.0694(15) 0.0469(13) -0.0536(14) -0.0278(13)
C43B 0.0352(11) 0.0244(10) 0.0257(9) 0.0080(7) -0.0123(8) -0.0034(8)
C44 0.0316(10) 0.0241(9) 0.0184(7) -0.0026(6) -0.0097(7) 0.0034(7)
F10 0.0779(12) 0.0293(7) 0.0312(7) -0.0036(5) -0.0276(7) -0.0118(7)
F11 0.0364(8) 0.0775(12) 0.0199(6) -0.0104(7) -0.0039(5) 0.0163(8)
F12 0.0525(8) 0.0291(7) 0.0240(6) -0.0020(5) -0.0225(6) 0.0076(6)
C45 0.0179(7) 0.0198(8) 0.0136(6) 0.0010(5) -0.0041(5) -0.0018(6)
C46 0.0209(8) 0.0199(8) 0.0161(7) 0.0017(6) -0.0056(6) -0.0034(6)
C47 0.0252(8) 0.0178(8) 0.0168(7) 0.0017(6) -0.0044(6) -0.0014(6)
C48 0.0264(9) 0.0208(8) 0.0188(7) 0.0021(6) -0.0077(6) 0.0030(7)
C49 0.0195(8) 0.0232(9) 0.0194(7) -0.0012(6) -0.0078(6) 0.0028(6)
C50 0.0177(7) 0.0214(8) 0.0173(7) 0.0007(6) -0.0049(6) -0.0005(6)
C51 0.0249(9) 0.0326(11) 0.0285(9) 0.0004(8) -0.0136(7) 0.0034(7)
F13 0.0202(6) 0.0810(13) 0.0467(9) -0.0168(8) -0.0115(6) 0.0063(7)
F14 0.0350(7) 0.0339(7) 0.0374(7) -0.0056(5) -0.0219(6) -0.0004(5)
F15 0.0598(10) 0.0450(9) 0.0577(10) 0.0168(7) -0.0447(9) -0.0049(8)
C52A 0.0366(11) 0.0222(9) 0.0256(9) 0.0062(7) -0.0093(8) -0.0071(8)
F16A 0.0600(15) 0.0235(10) 0.097(2) 0.0251(11) -0.0396(15) -0.0073(9)
F17A 0.0479(11) 0.0411(11) 0.0508(15) 0.0007(9) 0.0101(10) -0.0211(8)
F18A 0.093(2) 0.0453(12) 0.0390(10) 0.0142(8) -0.0354(12) -0.0435(13)
C52B 0.0366(11) 0.0222(9) 0.0256(9) 0.0062(7) -0.0093(8) -0.0071(8)
C53 0.0193(7) 0.0216(8) 0.0136(6) 0.0025(5) -0.0063(5) -0.0031(6)
C54 0.0189(7) 0.0226(8) 0.0173(7) 0.0023(6) -0.0054(6) -0.0037(6)
C55 0.0191(8) 0.0253(9) 0.0178(7) 0.0032(6) -0.0026(6) -0.0022(6)
C56 0.0219(8) 0.0265(9) 0.0174(7) 0.0011(6) -0.0044(6) 0.0000(7)
C57 0.0235(8) 0.0232(9) 0.0159(7) -0.0003(6) -0.0063(6) -0.0019(6)
C58 0.0224(8) 0.0224(8) 0.0150(6) 0.0011(6) -0.0046(6) -0.0038(6)
C59 0.0234(9) 0.0323(11) 0.0259(9) 0.0038(8) 0.0007(7) -0.0041(8)
F19 0.0375(8) 0.0296(7) 0.0445(8) 0.0072(6) 0.0041(6) -0.0077(6)
F20 0.0273(8) 0.0800(14) 0.0976(16) 0.0496(12) -0.0258(9) -0.0219(8)
F21 0.0654(11) 0.0585(11) 0.0304(7) -0.0058(7) 0.0198(7) -0.0291(9)
C60 0.0344(10) 0.0268(10) 0.0201(8) -0.0023(7) -0.0072(7) -0.0042(8)
F22 0.0554(9) 0.0349(7) 0.0225(6) -0.0064(5) -0.0156(6) -0.0032(6)
F23 0.0935(14) 0.0229(7) 0.0545(10) -0.0031(6) -0.0465(10) 0.0075(8)
F24 0.0548(10) 0.0554(11) 0.0545(10) -0.0279(9) 0.0139(8) -0.0333(9)

loop_
_atom_type_symbol
_atom_type_description
_atom_type_scat_dispersion_real
_atom_type_scat_dispersion_imag
_atom_type_scat_source
C C 0.0033 0.0016 'International Tables Vol C Tables 4.2.6.8 and 6.1.1.4'
H H 0.0000 0.0000 'International Tables Vol C Tables 4.2.6.8 and 6.1.1.4'
O O 0.0106 0.0060 'International Tables Vol C Tables 4.2.6.8 and 6.1.1.4'
P P 0.1023 0.0942 'International Tables Vol C Tables 4.2.6.8 and 6.1.1.4'
Rh Rh -1.1178 0.9187 'International Tables Vol C Tables 4.2.6.8 and 6.1.1.4'
F F 0.0171 0.0103 'International Tables Vol C Tables 4.2.6.8 and 6.1.1.4'
B B 0.0013 0.0007 'International Tables Vol C Tables 4.2.6.8 and 6.1.1.4'

loop_
_geom_angle_atom_site_label_1
_geom_angle_atom_site_label_2
_geom_angle_atom_site_label_3
_geom_angle
C28 Rh1 C11 88.80(10)
C28 Rh1 C2 112.49(8)
C11 Rh1 C2 94.37(7)
C28 Rh1 C3 93.56(9)
C11 Rh1 C3 127.29(9)
C2 Rh1 C3 37.19(8)
C28 Rh1 C1 149.35(8)
C11 Rh1 C1 92.55(8)
C2 Rh1 C1 36.87(8)
C3 Rh1 C1 61.73(8)
C28 Rh1 C4 111.30(11)
C11 Rh1 C4 153.27(8)
C2 Rh1 C4 62.23(8)
C3 Rh1 C4 38.03(10)
C1 Rh1 C4 61.11(8)
C28 Rh1 C5 147.32(10)
C11 Rh1 C5 122.65(9)
C2 Rh1 C5 61.02(7)
C3 Rh1 C5 61.49(9)
C1 Rh1 C5 36.09(8)
C4 Rh1 C5 36.11(10)
C28 Rh1 P1 89.56(6)
C11 Rh1 P1 82.15(5)
C2 Rh1 P1 157.67(6)
C3 Rh1 P1 150.42(7)
C1 Rh1 P1 120.97(6)
C4 Rh1 P1 114.22(7)
C5 Rh1 P1 102.37(5)
C17 P1 C20 109.82(8)
C17 P1 C19 100.37(9)
C20 P1 C19 108.91(9)
C17 P1 Rh1 105.52(6)
C20 P1 Rh1 118.82(6)
C19 P1 Rh1 111.76(6)
C29 B1 C45 110.94(14)
C29 B1 C37 102.75(14)
C45 B1 C37 113.27(14)
C29 B1 C53 111.73(13)
C45 B1 C53 104.95(14)
C37 B1 C53 113.41(14)
C5 C1 C2 108.3(2)
C5 C1 C6 126.2(2)
C2 C1 C6 125.0(2)
C5 C1 Rh1 73.33(12)
C2 C1 Rh1 69.84(11)
C6 C1 Rh1 129.34(16)
C1 C2 C3 108.73(19)
C1 C2 C7 124.9(2)
C3 C2 C7 126.2(2)
C1 C2 Rh1 73.29(11)
C3 C2 Rh1 71.83(11)
C7 C2 Rh1 124.53(15)
C2 C3 C4 107.09(19)
C2 C3 C8 126.5(3)
C4 C3 C8 126.1(3)
C2 C3 Rh1 70.98(11)
C4 C3 Rh1 72.54(12)
C8 C3 Rh1 126.15(18)
C5 C4 C3 106.85(19)
C5 C4 C9 125.3(3)
C3 C4 C9 126.9(3)
C5 C4 Rh1 73.00(12)
C3 C4 Rh1 69.43(12)
C9 C4 Rh1 131.28(18)
C1 C5 C4 109.1(2)
C1 C5 C10 124.8(3)
C4 C5 C10 125.6(3)
C1 C5 Rh1 70.58(12)
C4 C5 Rh1 70.89(13)
C10 C5 Rh1 130.85(16)
C1 C6 H6A 109.5
C1 C6 H6B 109.5
H6A C6 H6B 109.5
C1 C6 H6C 109.5
H6A C6 H6C 109.5
H6B C6 H6C 109.5
C2 C7 H7A 109.5
C2 C7 H7B 109.5
H7A C7 H7B 109.5
C2 C7 H7C 109.5
H7A C7 H7C 109.5
H7B C7 H7C 109.5
C3 C8 H8A 109.5
C3 C8 H8B 109.5
H8A C8 H8B 109.5
C3 C8 H8C 109.5
H8A C8 H8C 109.5
H8B C8 H8C 109.5
C4 C9 H9A 109.5
C4 C9 H9B 109.5
H9A C9 H9B 109.5
C4 C9 H9C 109.5
H9A C9 H9C 109.5
H9B C9 H9C 109.5
C5 C10 H10A 109.5
C5 C10 H10B 109.5
H10A C10 H10B 109.5
C5 C10 H10C 109.5
H10A C10 H10C 109.5
H10B C10 H10C 109.5
C12 C11 Rh1 117.24(12)
C12 C11 H11A 108.0
Rh1 C11 H11A 108.0
C12 C11 H11B 108.0
Rh1 C11 H11B 108.0
H11A C11 H11B 107.2
C17 C12 C13 119.10(16)
C17 C12 C11 120.97(16)
C13 C12 C11 119.80(15)
C14 C13 C12 119.85(16)
C14 C13 H13 120.1
C12 C13 H13 120.1
C13 C14 C15 120.70(17)
C13 C14 H14 119.7
C15 C14 H14 119.7
C14 C15 C16 121.19(17)
C14 C15 H15 119.4
C16 C15 H15 119.4
C15 C16 C17 117.48(16)
C15 C16 C18 118.99(16)
C17 C16 C18 123.53(16)
C12 C17 C16 121.63(16)
C12 C17 P1 112.66(13)
C16 C17 P1 125.54(13)
C16 C18 H18A 109.5
C16 C18 H18B 109.5
H18A C18 H18B 109.5
C16 C18 H18C 109.5
H18A C18 H18C 109.5
H18B C18 H18C 109.5
P1 C19 H19A 109.5
P1 C19 H19B 109.5
H19A C19 H19B 109.5
P1 C19 H19C 109.5
H19A C19 H19C 109.5
H19B C19 H19C 109.5
C25 C20 C21 119.85(16)
C25 C20 P1 119.23(13)
C21 C20 P1 120.91(14)
C22 C21 C20 118.84(19)
C22 C21 C26 116.54(18)
C20 C21 C26 124.54(17)
C23 C22 C21 121.3(2)
C23 C22 H22 119.3
C21 C22 H22 119.3
C22 C23 C24 119.6(2)
C22 C23 H23 120.2
C24 C23 H23 120.2
C23 C24 C25 121.3(2)
C23 C24 H24 119.3
C25 C24 H24 119.3
C24 C25 C20 118.60(18)
C24 C25 C27 117.38(19)
C20 C25 C27 124.00(17)
C21 C26 H26A 109.5
C21 C26 H26B 109.5
H26A C26 H26B 109.5
C21 C26 H26C 109.5
H26A C26 H26C 109.5
H26B C26 H26C 109.5
C25 C27 H27A 109.5
C25 C27 H27B 109.5
H27A C27 H27B 109.5
C25 C27 H27C 109.5
H27A C27 H27C 109.5
H27B C27 H27C 109.5
O1 C28 Rh1 177.5(2)
C34 C29 C30 116.07(16)
C34 C29 B1 120.78(14)
C30 C29 B1 122.62(15)
C31 C30 C29 121.65(17)
C31 C30 H30 119.2
C29 C30 H30 119.2
C32 C31 C30 121.39(16)
C32 C31 C35A 118.81(18)
C30 C31 C35A 119.77(18)
C33 C32 C31 117.74(17)
C33 C32 H32 121.1
C31 C32 H32 121.1
C32 C33 C34 120.95(16)
C32 C33 C36 120.37(16)
C34 C33 C36 118.66(15)
C33 C34 C29 122.18(15)
C33 C34 H34 118.9
C29 C34 H34 118.9
F2A C35A F1A 113.8(3)
F2A C35A F3A 105.7(3)
F1A C35A F3A 96.2(3)
F2A C35A C31 115.6(2)
F1A C35A C31 112.51(19)
F3A C35A C31 111.0(2)
F6 C36 F4 107.34(18)
F6 C36 F5 105.57(18)
F4 C36 F5 105.83(19)
F6 C36 C33 113.16(17)
F4 C36 C33 112.52(16)
F5 C36 C33 111.88(17)
C42 C37 C38 115.51(16)
C42 C37 B1 122.89(15)
C38 C37 B1 121.35(14)
C39 C38 C37 122.31(16)
C39 C38 H38 118.8
C37 C38 H38 118.8
C40 C39 C38 121.07(16)
C40 C39 C43A 119.70(18)
C38 C39 C43A 119.21(17)
C41 C40 C39 117.50(17)
C41 C40 H40 121.3
C39 C40 H40 121.3
C40 C41 C42 121.47(16)
C40 C41 C44 119.47(17)
C42 C41 C44 119.04(16)
C41 C42 C37 122.03(16)
C41 C42 H42 119.0
C37 C42 H42 119.0
F7A C43A F8A 108.6(3)
F7A C43A F9A 104.9(2)
F8A C43A F9A 104.1(2)
F7A C43A C39 113.62(19)
F8A C43A C39 112.55(18)
F9A C43A C39 112.30(19)
F10 C44 F12 106.55(17)
F10 C44 F11 106.10(18)
F12 C44 F11 105.85(17)
F10 C44 C41 113.27(17)
F12 C44 C41 113.19(16)
F11 C44 C41 111.34(17)
C50 C45 C46 115.42(16)
C50 C45 B1 122.95(16)
C46 C45 B1 121.49(15)
C47 C46 C45 122.45(17)
C47 C46 H46 118.8
C45 C46 H46 118.8
C48 C47 C46 120.91(17)
C48 C47 C52A 120.03(17)
C46 C47 C52A 118.98(17)
C49 C48 C47 117.70(17)
C49 C48 H48 121.1
C47 C48 H48 121.1
C48 C49 C50 121.27(17)
C48 C49 C51 120.48(17)
C50 C49 C51 118.25(18)
C49 C50 C45 122.14(17)
C49 C50 H50 118.9
C45 C50 H50 118.9
F14 C51 F15 106.54(18)
F14 C51 F13 106.09(19)
F15 C51 F13 106.33(18)
F14 C51 C49 112.37(16)
F15 C51 C49 112.95(19)
F13 C51 C49 112.06(17)
F18A C52A F17A 106.7(2)
F18A C52A F16A 106.8(2)
F17A C52A F16A 104.6(2)
F18A C52A C47 113.43(17)
F17A C52A C47 111.85(19)
F16A C52A C47 112.8(2)
C54 C53 C58 115.87(16)
C54 C53 B1 124.49(16)
C58 C53 B1 119.53(15)
C55 C54 C53 121.80(17)
C55 C54 H54 119.1
C53 C54 H54 119.1
C56 C55 C54 121.27(17)
C56 C55 C59 119.92(17)
C54 C55 C59 118.80(18)
C55 C56 C57 118.11(17)
C55 C56 H56 120.9
C57 C56 H56 120.9
C58 C57 C56 120.57(18)
C58 C57 C60 120.71(17)
C56 C57 C60 118.61(17)
C57 C58 C53 122.29(17)
C57 C58 H58 118.9
C53 C58 H58 118.9
F21 C59 F20 106.9(2)
F21 C59 F19 105.71(19)
F20 C59 F19 105.5(2)
F21 C59 C55 113.07(19)
F20 C59 C55 112.29(18)
F19 C59 C55 112.77(17)
F24 C60 F22 106.21(18)
F24 C60 F23 107.5(2)
F22 C60 F23 105.26(18)
F24 C60 C57 113.06(18)
F22 C60 C57 112.67(17)
F23 C60 C57 111.67(18)

loop_
_geom_bond_atom_site_label_1
_geom_bond_atom_site_label_2
_geom_bond_distance
Rh1 C28 1.879(2)
Rh1 C11 2.1244(19)
Rh1 C2 2.2138(19)
Rh1 C3 2.225(2)
Rh1 C1 2.259(2)
Rh1 C4 2.267(2)
Rh1 C5 2.294(2)
Rh1 P1 2.3008(4)
P1 C17 1.8154(18)
P1 C20 1.8272(18)
P1 C19 1.8305(19)
O1 C28 1.132(3)
B1 C29 1.639(3)
B1 C45 1.640(3)
B1 C37 1.642(3)
B1 C53 1.643(3)
C1 C5 1.411(3)
C1 C2 1.415(3)
C1 C6 1.508(4)
C2 C3 1.415(3)
C2 C7 1.508(3)
C3 C4 1.464(4)
C3 C8 1.495(4)
C4 C5 1.414(4)
C4 C9 1.492(4)
C5 C10 1.506(3)
C6 H6A 0.9800
C6 H6B 0.9800
C6 H6C 0.9800
C7 H7A 0.9800
C7 H7B 0.9800
C7 H7C 0.9800
C8 H8A 0.9800
C8 H8B 0.9800
C8 H8C 0.9800
C9 H9A 0.9800
C9 H9B 0.9800
C9 H9C 0.9800
C10 H10A 0.9800
C10 H10B 0.9800
C10 H10C 0.9800
C11 C12 1.501(3)
C11 H11A 0.9900
C11 H11B 0.9900
C12 C17 1.399(2)
C12 C13 1.404(2)
C13 C14 1.380(3)
C13 H13 0.9500
C14 C15 1.394(3)
C14 H14 0.9500
C15 C16 1.397(3)
C15 H15 0.9500
C16 C17 1.412(2)
C16 C18 1.507(3)
C18 H18A 0.9800
C18 H18B 0.9800
C18 H18C 0.9800
C19 H19A 0.9800
C19 H19B 0.9800
C19 H19C 0.9800
C20 C25 1.412(3)
C20 C21 1.417(2)
C21 C22 1.394(3)
C21 C26 1.510(3)
C22 C23 1.380(4)
C22 H22 0.9500
C23 C24 1.387(3)
C23 H23 0.9500
C24 C25 1.398(3)
C24 H24 0.9500
C25 C27 1.504(3)
C26 H26A 0.9800
C26 H26B 0.9800
C26 H26C 0.9800
C27 H27A 0.9800
C27 H27B 0.9800
C27 H27C 0.9800
C29 C34 1.402(2)
C29 C30 1.404(2)
C30 C31 1.394(3)
C30 H30 0.9500
C31 C32 1.390(3)
C31 C35A 1.498(3)
C32 C33 1.389(2)
C32 H32 0.9500
C33 C34 1.393(2)
C33 C36 1.497(3)
C34 H34 0.9500
C35A F2A 1.249(3)
C35A F1A 1.327(4)
C35A F3A 1.392(4)
C36 F6 1.328(2)
C36 F4 1.333(2)
C36 F5 1.338(3)
C37 C42 1.402(2)
C37 C38 1.407(2)
C38 C39 1.391(3)
C38 H38 0.9500
C39 C40 1.391(2)
C39 C43A 1.502(3)
C40 C41 1.387(3)
C40 H40 0.9500
C41 C42 1.393(3)
C41 C44 1.496(2)
C42 H42 0.9500
C43A F7A 1.305(3)
C43A F8A 1.306(3)
C43A F9A 1.328(3)
C44 F10 1.334(3)
C44 F12 1.337(2)
C44 F11 1.347(3)
C45 C50 1.402(2)
C45 C46 1.405(2)
C46 C47 1.392(2)
C46 H46 0.9500
C47 C48 1.392(3)
C47 C52A 1.491(3)
C48 C49 1.383(3)
C48 H48 0.9500
C49 C50 1.397(3)
C49 C51 1.498(3)
C50 H50 0.9500
C51 F14 1.336(3)
C51 F15 1.339(3)
C51 F13 1.339(3)
C52A F18A 1.327(3)
C52A F17A 1.337(3)
C52A F16A 1.345(3)
C53 C54 1.399(2)
C53 C58 1.408(3)
C54 C55 1.399(3)
C54 H54 0.9500
C55 C56 1.380(3)
C55 C59 1.502(3)
C56 C57 1.395(3)
C56 H56 0.9500
C57 C58 1.390(2)
C57 C60 1.496(3)
C58 H58 0.9500
C59 F21 1.327(3)
C59 F20 1.331(3)
C59 F19 1.337(3)
C60 F24 1.329(3)
C60 F22 1.339(2)
C60 F23 1.342(3)

loop_
_geom_torsion_atom_site_label_1
_geom_torsion_atom_site_label_2
_geom_torsion_atom_site_label_3
_geom_torsion_atom_site_label_4
_geom_torsion
C28 Rh1 P1 C17 85.45(10)
C11 Rh1 P1 C17 -3.40(9)
C2 Rh1 P1 C17 -85.75(16)
C3 Rh1 P1 C17 -178.11(13)
C1 Rh1 P1 C17 -91.66(9)
C4 Rh1 P1 C17 -161.30(10)
C5 Rh1 P1 C17 -125.23(9)
C28 Rh1 P1 C20 -150.88(10)
C11 Rh1 P1 C20 120.27(9)
C2 Rh1 P1 C20 37.92(16)
C3 Rh1 P1 C20 -54.45(14)
C1 Rh1 P1 C20 32.01(10)
C4 Rh1 P1 C20 -37.63(11)
C5 Rh1 P1 C20 -1.56(10)
C28 Rh1 P1 C19 -22.73(10)
C11 Rh1 P1 C19 -111.57(10)
C2 Rh1 P1 C19 166.08(16)
C3 Rh1 P1 C19 73.71(14)
C1 Rh1 P1 C19 160.16(10)
C4 Rh1 P1 C19 90.53(11)
C5 Rh1 P1 C19 126.60(10)
C28 Rh1 C1 C5 119.2(2)
C11 Rh1 C1 C5 -148.84(14)
C2 Rh1 C1 C5 117.27(19)
C3 Rh1 C1 C5 79.51(15)
C4 Rh1 C1 C5 35.96(15)
P1 Rh1 C1 C5 -66.47(14)
C28 Rh1 C1 C2 1.9(2)
C11 Rh1 C1 C2 93.89(13)
C3 Rh1 C1 C2 -37.76(13)
C4 Rh1 C1 C2 -81.31(15)
C5 Rh1 C1 C2 -117.27(19)
P1 Rh1 C1 C2 176.26(10)
C28 Rh1 C1 C6 -117.3(3)
C11 Rh1 C1 C6 -25.3(2)
C2 Rh1 C1 C6 -119.2(3)
C3 Rh1 C1 C6 -157.0(3)
C4 Rh1 C1 C6 159.5(3)
C5 Rh1 C1 C6 123.5(3)
P1 Rh1 C1 C6 57.0(3)
C5 C1 C2 C3 -0.2(2)
C6 C1 C2 C3 -171.9(2)
Rh1 C1 C2 C3 63.54(14)
C5 C1 C2 C7 175.5(2)
C6 C1 C2 C7 3.7(3)
Rh1 C1 C2 C7 -120.8(2)
C5 C1 C2 Rh1 -63.72(14)
C6 C1 C2 Rh1 124.6(2)
C28 Rh1 C2 C1 -178.93(13)
C11 Rh1 C2 C1 -88.42(13)
C3 Rh1 C2 C1 116.83(19)
C4 Rh1 C2 C1 77.99(15)
C5 Rh1 C2 C1 36.77(13)
P1 Rh1 C2 C1 -8.5(2)
C28 Rh1 C2 C3 64.23(16)
C11 Rh1 C2 C3 154.74(14)
C1 Rh1 C2 C3 -116.83(19)
C4 Rh1 C2 C3 -38.84(15)
C5 Rh1 C2 C3 -80.07(15)
P1 Rh1 C2 C3 -125.30(16)
C28 Rh1 C2 C7 -57.7(2)
C11 Rh1 C2 C7 32.9(2)
C3 Rh1 C2 C7 -121.9(3)
C1 Rh1 C2 C7 121.3(3)
C4 Rh1 C2 C7 -160.7(3)
C5 Rh1 C2 C7 158.0(3)
P1 Rh1 C2 C7 112.8(2)
C1 C2 C3 C4 -0.5(2)
C7 C2 C3 C4 -176.0(2)
Rh1 C2 C3 C4 64.03(14)
C1 C2 C3 C8 174.1(2)
C7 C2 C3 C8 -1.5(4)
Rh1 C2 C3 C8 -121.4(3)
C1 C2 C3 Rh1 -64.48(14)
C7 C2 C3 Rh1 119.9(2)
C28 Rh1 C3 C2 -123.52(14)
C11 Rh1 C3 C2 -32.32(17)
C1 Rh1 C3 C2 37.44(12)
C4 Rh1 C3 C2 115.73(19)
C5 Rh1 C3 C2 78.67(14)
P1 Rh1 C3 C2 141.09(11)
C28 Rh1 C3 C4 120.74(15)
C11 Rh1 C3 C4 -148.06(14)
C2 Rh1 C3 C4 -115.73(19)
C1 Rh1 C3 C4 -78.30(15)
C5 Rh1 C3 C4 -37.06(14)
P1 Rh1 C3 C4 25.4(2)
C28 Rh1 C3 C8 -1.7(3)
C11 Rh1 C3 C8 89.5(3)
C2 Rh1 C3 C8 121.9(4)
C1 Rh1 C3 C8 159.3(3)
C4 Rh1 C3 C8 -122.4(4)
C5 Rh1 C3 C8 -159.5(3)
P1 Rh1 C3 C8 -97.1(3)
C2 C3 C4 C5 0.9(2)
C8 C3 C4 C5 -173.7(2)
Rh1 C3 C4 C5 63.90(14)
C2 C3 C4 C9 170.2(2)
C8 C3 C4 C9 -4.4(4)
Rh1 C3 C4 C9 -126.8(3)
C2 C3 C4 Rh1 -63.00(14)
C8 C3 C4 Rh1 122.4(2)
C28 Rh1 C4 C5 176.97(12)
C11 Rh1 C4 C5 -46.7(3)
C2 Rh1 C4 C5 -78.03(13)
C3 Rh1 C4 C5 -116.00(18)
C1 Rh1 C4 C5 -35.94(12)
P1 Rh1 C4 C5 77.40(12)
C28 Rh1 C4 C3 -67.02(15)
C11 Rh1 C4 C3 69.4(3)
C2 Rh1 C4 C3 37.97(13)
C1 Rh1 C4 C3 80.06(14)
C5 Rh1 C4 C3 116.00(18)
P1 Rh1 C4 C3 -166.59(11)
C28 Rh1 C4 C9 54.5(4)
C11 Rh1 C4 C9 -169.1(4)
C2 Rh1 C4 C9 159.5(4)
C3 Rh1 C4 C9 121.6(5)
C1 Rh1 C4 C9 -158.4(4)
C5 Rh1 C4 C9 -122.4(4)
P1 Rh1 C4 C9 -45.0(4)
C2 C1 C5 C4 0.8(2)
C6 C1 C5 C4 172.4(2)
Rh1 C1 C5 C4 -60.71(15)
C2 C1 C5 C10 -171.7(2)
C6 C1 C5 C10 -0.1(4)
Rh1 C1 C5 C10 126.8(2)
C2 C1 C5 Rh1 61.48(14)
C6 C1 C5 Rh1 -126.9(2)
C3 C4 C5 C1 -1.0(2)
C9 C4 C5 C1 -170.5(2)
Rh1 C4 C5 C1 60.52(15)
C3 C4 C5 C10 171.3(2)
C9 C4 C5 C10 1.9(4)
Rh1 C4 C5 C10 -127.1(2)
C3 C4 C5 Rh1 -61.55(14)
C9 C4 C5 Rh1 129.0(2)
C28 Rh1 C5 C1 -124.49(17)
C11 Rh1 C5 C1 37.87(16)
C2 Rh1 C5 C1 -37.56(13)
C3 Rh1 C5 C1 -80.21(14)
C4 Rh1 C5 C1 -119.26(19)
P1 Rh1 C5 C1 126.41(12)
C28 Rh1 C5 C4 -5.2(2)
C11 Rh1 C5 C4 157.14(13)
C2 Rh1 C5 C4 81.70(14)
C3 Rh1 C5 C4 39.06(14)
C1 Rh1 C5 C4 119.26(19)
P1 Rh1 C5 C4 -114.33(12)
C28 Rh1 C5 C10 115.8(3)
C11 Rh1 C5 C10 -81.9(3)
C2 Rh1 C5 C10 -157.3(3)
C3 Rh1 C5 C10 160.1(3)
C1 Rh1 C5 C10 -119.7(4)
C4 Rh1 C5 C10 121.0(4)
P1 Rh1 C5 C10 6.7(3)
C28 Rh1 C11 C12 -80.32(16)
C2 Rh1 C11 C12 167.22(16)
C3 Rh1 C11 C12 -173.87(14)
C1 Rh1 C11 C12 130.32(16)
C4 Rh1 C11 C12 139.7(2)
C5 Rh1 C11 C12 109.10(16)
P1 Rh1 C11 C12 9.40(14)
Rh1 C11 C12 C17 -15.0(2)
Rh1 C11 C12 C13 169.28(14)
C17 C12 C13 C14 -2.6(3)
C11 C12 C13 C14 173.25(18)
C12 C13 C14 C15 1.0(3)
C13 C14 C15 C16 0.9(3)
C14 C15 C16 C17 -1.1(3)
C14 C15 C16 C18 179.11(18)
C13 C12 C17 C16 2.4(3)
C11 C12 C17 C16 -173.38(18)
C13 C12 C17 P1 -173.15(14)
C11 C12 C17 P1 11.1(2)
C15 C16 C17 C12 -0.6(3)
C18 C16 C17 C12 179.23(18)
C15 C16 C17 P1 174.37(14)
C18 C16 C17 P1 -5.8(3)
C20 P1 C17 C12 -131.99(13)
C19 P1 C17 C12 113.42(14)
Rh1 P1 C17 C12 -2.81(14)
C20 P1 C17 C16 52.66(18)
C19 P1 C17 C16 -61.93(17)
Rh1 P1 C17 C16 -178.15(14)
C17 P1 C20 C25 37.83(17)
C19 P1 C20 C25 146.84(15)
Rh1 P1 C20 C25 -83.69(15)
C17 P1 C20 C21 -143.04(15)
C19 P1 C20 C21 -34.03(17)
Rh1 P1 C20 C21 95.44(15)
C25 C20 C21 C22 -7.0(3)
P1 C20 C21 C22 173.86(16)
C25 C20 C21 C26 169.81(19)
P1 C20 C21 C26 -9.3(3)
C20 C21 C22 C23 2.1(3)
C26 C21 C22 C23 -175.0(2)
C21 C22 C23 C24 3.0(4)
C22 C23 C24 C25 -3.3(4)
C23 C24 C25 C20 -1.6(3)
C23 C24 C25 C27 176.8(2)
C21 C20 C25 C24 6.8(3)
P1 C20 C25 C24 -174.09(15)
C21 C20 C25 C27 -171.60(18)
P1 C20 C25 C27 7.5(3)
C11 Rh1 C28 O1 -111(6)
C2 Rh1 C28 O1 -17(6)
C3 Rh1 C28 O1 17(6)
C1 Rh1 C28 O1 -18(6)
C4 Rh1 C28 O1 51(6)
C5 Rh1 C28 O1 54(6)
P1 Rh1 C28 O1 167(6)
C45 B1 C29 C34 39.9(2)
C37 B1 C29 C34 -81.50(19)
C53 B1 C29 C34 156.59(16)
C45 B1 C29 C30 -148.76(16)
C37 B1 C29 C30 89.89(19)
C53 B1 C29 C30 -32.0(2)
C34 C29 C30 C31 0.7(3)
B1 C29 C30 C31 -171.08(17)
C29 C30 C31 C32 -1.4(3)
C29 C30 C31 C35A 176.43(18)
C30 C31 C32 C33 0.8(3)
C35A C31 C32 C33 -177.12(18)
C31 C32 C33 C34 0.6(3)
C31 C32 C33 C36 -178.24(17)
C32 C33 C34 C29 -1.3(3)
C36 C33 C34 C29 177.52(17)
C30 C29 C34 C33 0.7(3)
B1 C29 C34 C33 172.58(17)
C32 C31 C35A F2A -150.4(3)
C30 C31 C35A F2A 31.7(4)
C32 C31 C35A F1A 76.5(3)
C30 C31 C35A F1A -101.4(3)
C32 C31 C35A F3A -30.1(3)
C30 C31 C35A F3A 152.0(2)
C32 C33 C36 F6 -15.6(3)
C34 C33 C36 F6 165.60(18)
C32 C33 C36 F4 -137.5(2)
C34 C33 C36 F4 43.7(3)
C32 C33 C36 F5 103.5(2)
C34 C33 C36 F5 -75.3(2)
C29 B1 C37 C42 96.45(18)
C45 B1 C37 C42 -23.3(2)
C53 B1 C37 C42 -142.78(16)
C29 B1 C37 C38 -77.64(19)
C45 B1 C37 C38 162.61(16)
C53 B1 C37 C38 43.1(2)
C42 C37 C38 C39 3.6(3)
B1 C37 C38 C39 178.12(17)
C37 C38 C39 C40 -1.4(3)
C37 C38 C39 C43A 176.79(18)
C38 C39 C40 C41 -1.0(3)
C43A C39 C40 C41 -179.25(18)
C39 C40 C41 C42 1.1(3)
C39 C40 C41 C44 -177.30(17)
C40 C41 C42 C37 1.3(3)
C44 C41 C42 C37 179.69(17)
C38 C37 C42 C41 -3.5(3)
B1 C37 C42 C41 -177.93(16)
C40 C39 C43A F7A -16.2(3)
C38 C39 C43A F7A 165.6(3)
C40 C39 C43A F8A 107.8(3)
C38 C39 C43A F8A -70.5(3)
C40 C39 C43A F9A -135.1(2)
C38 C39 C43A F9A 46.6(3)
C40 C41 C44 F10 -24.8(3)
C42 C41 C44 F10 156.72(18)
C40 C41 C44 F12 -146.25(18)
C42 C41 C44 F12 35.3(3)
C40 C41 C44 F11 94.7(2)
C42 C41 C44 F11 -83.8(2)
C29 B1 C45 C50 -151.14(16)
C37 B1 C45 C50 -36.2(2)
C53 B1 C45 C50 88.03(19)
C29 B1 C45 C46 33.3(2)
C37 B1 C45 C46 148.24(16)
C53 B1 C45 C46 -87.54(19)
C50 C45 C46 C47 0.9(3)
B1 C45 C46 C47 176.79(16)
C45 C46 C47 C48 1.9(3)
C45 C46 C47 C52A 178.74(17)
C46 C47 C48 C49 -2.5(3)
C52A C47 C48 C49 -179.29(18)
C47 C48 C49 C50 0.3(3)
C47 C48 C49 C51 179.98(17)
C48 C49 C50 C45 2.6(3)
C51 C49 C50 C45 -177.07(17)
C46 C45 C50 C49 -3.1(3)
B1 C45 C50 C49 -178.95(16)
C48 C49 C51 F14 -130.0(2)
C50 C49 C51 F14 49.7(2)
C48 C49 C51 F15 -9.4(3)
C50 C49 C51 F15 170.25(18)
C48 C49 C51 F13 110.6(2)
C50 C49 C51 F13 -69.7(2)
C48 C47 C52A F18A -145.9(3)
C46 C47 C52A F18A 37.2(3)
C48 C47 C52A F17A 93.3(3)
C46 C47 C52A F17A -83.5(3)
C48 C47 C52A F16A -24.3(3)
C46 C47 C52A F16A 158.9(2)
C29 B1 C53 C54 129.49(18)
C45 B1 C53 C54 -110.20(19)
C37 B1 C53 C54 13.9(2)
C29 B1 C53 C58 -54.6(2)
C45 B1 C53 C58 65.75(19)
C37 B1 C53 C58 -170.12(15)
C58 C53 C54 C55 2.6(3)
B1 C53 C54 C55 178.73(17)
C53 C54 C55 C56 -2.5(3)
C53 C54 C55 C59 178.44(18)
C54 C55 C56 C57 0.0(3)
C59 C55 C56 C57 179.06(18)
C55 C56 C57 C58 2.2(3)
C55 C56 C57 C60 -174.20(18)
C56 C57 C58 C53 -2.0(3)
C60 C57 C58 C53 174.30(18)
C54 C53 C58 C57 -0.4(3)
B1 C53 C58 C57 -176.72(17)
C56 C55 C59 F21 22.6(3)
C54 C55 C59 F21 -158.4(2)
C56 C55 C59 F20 -98.5(2)
C54 C55 C59 F20 80.6(3)
C56 C55 C59 F19 142.4(2)
C54 C55 C59 F19 -38.5(3)
C58 C57 C60 F24 24.7(3)
C56 C57 C60 F24 -158.9(2)
C58 C57 C60 F22 145.14(19)
C56 C57 C60 F22 -38.5(3)
C58 C57 C60 F23 -96.6(2)
C56 C57 C60 F23 79.7(2)
